data_2211874
loop_
_publ_author_name
'Yang, Yuan'
'Englert, Ulli'
'Li, Qi'

_publ_section_title
;
 4-Chloro-2-nitroaniline
;
_journal_coeditor_code KP2069
_journal_issue 1
_journal_name_full 'Acta Crystallographica Section E'
_journal_page_first o114
_journal_page_last o116
_journal_paper_doi 10.1107/S1600536806051233
_journal_volume 63
_journal_year 2007
_chemical_formula_iupac 'C6 H5 Cl N2 O2'
_chemical_formula_moiety 'C6 H5 Cl N2 O2'
_chemical_formula_sum 'C6 H5 Cl N2 O2'
_chemical_formula_weight 172.57
_chemical_name_common 4-Chloro-2-nitroaniline
_chemical_name_systematic
;
4-Chloro-2-nitroaniline
;
_space_group_IT_number 7
_symmetry_cell_setting monoclinic
_symmetry_space_group_name_Hall 'P -2yc'
_symmetry_space_group_name_H-M 'P 1 c 1'
_atom_sites_solution_hydrogens geom
_atom_sites_solution_primary direct
_atom_sites_solution_secondary difmap
_audit_creation_method SHELXL-97
_cell_angle_alpha 90.00
_cell_angle_beta 97.051(8)
_cell_angle_gamma 90.00
_cell_formula_units_Z 4
_cell_length_a 11.272(3)
_cell_length_b 3.8023(11)
_cell_length_c 17.016(5)
_cell_measurement_reflns_used 4637
_cell_measurement_temperature 293(2)
_cell_measurement_theta_max 28.36
_cell_measurement_theta_min 2.41
_cell_volume 723.8(4)
_computing_cell_refinement SMART
_computing_data_collection 'SMART (Bruker, 2001)'
_computing_data_reduction 'SAINT (Bruker, 1999)'
_computing_molecular_graphics 'SHELXP in SHELXTL'
_computing_publication_material SHELXTL
_computing_structure_refinement 'SHELXL in SHELXTL'
_computing_structure_solution 'SHELXS in SHELXTL (Bruker, 2000)'
_diffrn_ambient_temperature 293(2)
_diffrn_measured_fraction_theta_full 0.993
_diffrn_measured_fraction_theta_max 0.993
_diffrn_measurement_device_type 'Bruker SMART APEX CCD'
_diffrn_measurement_method \w
_diffrn_radiation_monochromator graphite
_diffrn_radiation_source 'fine-focus sealed tube'
_diffrn_radiation_type MoK\a
_diffrn_radiation_wavelength 0.71073
_diffrn_reflns_av_R_equivalents 0.0435
_diffrn_reflns_av_sigmaI/netI 0.0682
_diffrn_reflns_limit_h_max 10
_diffrn_reflns_limit_h_min -15
_diffrn_reflns_limit_k_max 5
_diffrn_reflns_limit_k_min -5
_diffrn_reflns_limit_l_max 22
_diffrn_reflns_limit_l_min -17
_diffrn_reflns_number 4637
_diffrn_reflns_theta_full 28.36
_diffrn_reflns_theta_max 28.36
_diffrn_reflns_theta_min 2.41
_diffrn_standards_decay_% 0
_exptl_absorpt_coefficient_mu 0.472
_exptl_absorpt_correction_T_max 0.9632
_exptl_absorpt_correction_T_min 0.8674
_exptl_absorpt_correction_type multi-scan
_exptl_absorpt_process_details '(SADABS; Bruker, 1999)'
_exptl_crystal_colour yellow
_exptl_crystal_density_diffrn 1.584
_exptl_crystal_density_method 'not measured'
_exptl_crystal_description needle
_exptl_crystal_F_000 352
_exptl_crystal_size_max 0.31
_exptl_crystal_size_mid 0.14
_exptl_crystal_size_min 0.08
_refine_diff_density_max 0.193
_refine_diff_density_min -0.197
_refine_ls_extinction_method none
_refine_ls_goodness_of_fit_ref 1.000
_refine_ls_hydrogen_treatment constr
_refine_ls_matrix_type full
_refine_ls_number_parameters 199
_refine_ls_number_reflns 2318
_refine_ls_number_restraints 2
_refine_ls_restrained_S_all 0.999
_refine_ls_R_factor_all 0.0761
_refine_ls_R_factor_gt 0.0460
_refine_ls_shift/su_max 0.000
_refine_ls_shift/su_mean 0.000
_refine_ls_structure_factor_coef Fsqd
_refine_ls_weighting_details 'calc w=1/[\s^2^(Fo^2^)+(0.0323P)^2^] where P=(Fo^2^+2Fc^2^)/3'
_refine_ls_weighting_scheme calc
_refine_ls_wR_factor_gt 0.0968
_refine_ls_wR_factor_ref 0.1089
_reflns_number_gt 1544
_reflns_number_total 2318
_reflns_threshold_expression I>2\s(I)
_cod_data_source_file kp2069.cif
_cod_data_source_block I
_cod_original_sg_symbol_H-M 'P c'
_cod_database_code 2211874
_cod_database_fobs_code 2211874

loop_
_symmetry_equiv_pos_as_xyz
'x, y, z'
'x, -y, z+1/2'

loop_
_atom_site_type_symbol
_atom_site_label
_atom_site_fract_x
_atom_site_fract_y
_atom_site_fract_z
_atom_site_U_iso_or_equiv
_atom_site_adp_type
_atom_site_calc_flag
_atom_site_refinement_flags
_atom_site_occupancy
Cl Cl1 0.77871(7) 0.0465(2) 0.07583(5) 0.0780(3) Uani d . 1
O O11 0.8895(2) 0.6399(7) 0.41681(14) 0.0952(9) Uani d . 1
O O12 0.99466(18) 0.6457(7) 0.32074(15) 0.0909(8) Uani d . 1
N N11 0.6665(2) 0.4093(7) 0.39475(16) 0.0745(8) Uani d . 1
H H11A 0.7176 0.5104 0.4292 0.089 Uiso calc R 1
H H11B 0.5964 0.3589 0.4064 0.089 Uiso calc R 1
N N12 0.9024(2) 0.5700(6) 0.34877(15) 0.0622(8) Uani d . 1
C C11 0.6960(2) 0.3307(7) 0.32310(16) 0.0476(7) Uani d . 1
C C12 0.8067(2) 0.3998(7) 0.29757(16) 0.0440(7) Uani d . 1
C C13 0.8326(2) 0.3156(7) 0.22190(16) 0.0468(7) Uani d . 1
H H13A 0.9075 0.3653 0.2070 0.056 Uiso calc R 1
C C14 0.7467(2) 0.1588(7) 0.16984(16) 0.0485(7) Uani d . 1
C C15 0.6358(2) 0.0876(7) 0.19272(18) 0.0545(8) Uani d . 1
H H15A 0.5774 -0.0180 0.1570 0.065 Uiso calc R 1
C C16 0.6110(2) 0.1692(7) 0.26618(18) 0.0545(8) Uani d . 1
H H16A 0.5356 0.1176 0.2799 0.065 Uiso calc R 1
Cl Cl2 0.28218(7) 0.4235(2) 0.77296(5) 0.0778(3) Uani d . 1
O O21 0.3994(2) 0.2223(7) 0.42951(12) 0.0775(7) Uani d . 1
O O22 0.49801(18) 0.4873(7) 0.52748(14) 0.0812(7) Uani d . 1
N N21 0.1799(2) -0.0049(7) 0.43831(16) 0.0714(9) Uani d . 1
H H21A 0.1118 -0.0992 0.4225 0.086 Uiso calc R 1
H H21B 0.2319 0.0213 0.4058 0.086 Uiso calc R 1
N N22 0.4073(2) 0.3262(6) 0.49834(13) 0.0532(6) Uani d . 1
C C21 0.2052(2) 0.1021(7) 0.51405(17) 0.0501(8) Uani d . 1
C C22 0.3143(2) 0.2599(7) 0.54579(15) 0.0412(6) Uani d . 1
C C23 0.3364(2) 0.3607(7) 0.62493(15) 0.0445(7) Uani d . 1
H H23A 0.4083 0.4689 0.6437 0.053 Uiso calc R 1
C C24 0.2534(2) 0.3016(7) 0.67472(16) 0.0488(7) Uani d . 1
C C25 0.1437(2) 0.1526(8) 0.64431(19) 0.0602(9) Uani d . 1
H H25A 0.0855 0.1165 0.6777 0.072 Uiso calc R 1
C C26 0.1208(3) 0.0592(8) 0.5665(2) 0.0606(9) Uani d . 1
H H26A 0.0466 -0.0359 0.5479 0.073 Uiso calc R 1

loop_
_atom_site_aniso_label
_atom_site_aniso_U_11
_atom_site_aniso_U_22
_atom_site_aniso_U_33
_atom_site_aniso_U_12
_atom_site_aniso_U_13
_atom_site_aniso_U_23
Cl1 0.1140(6) 0.0718(5) 0.0484(4) 0.0075(5) 0.0112(4) -0.0080(4)
O11 0.0963(16) 0.125(2) 0.0597(15) -0.0148(15) -0.0084(12) -0.0313(14)
O12 0.0593(13) 0.123(2) 0.0873(17) -0.0315(13) -0.0023(12) -0.0162(15)
N11 0.0780(16) 0.0851(19) 0.0658(17) -0.0016(14) 0.0302(12) 0.0008(15)
N12 0.0562(14) 0.0657(16) 0.0616(17) -0.0009(12) -0.0051(13) -0.0097(13)
C11 0.0529(15) 0.0437(15) 0.0484(15) 0.0018(12) 0.0154(12) 0.0117(12)
C12 0.0409(13) 0.0429(14) 0.0449(15) -0.0012(11) -0.0077(11) 0.0019(12)
C13 0.0377(13) 0.0471(15) 0.0558(17) 0.0021(12) 0.0068(11) 0.0060(13)
C14 0.0635(16) 0.0391(14) 0.0417(14) 0.0062(13) 0.0018(12) 0.0037(12)
C15 0.0449(16) 0.0515(16) 0.0630(19) -0.0025(13) -0.0097(13) 0.0025(14)
C16 0.0382(14) 0.0481(16) 0.077(2) -0.0020(12) 0.0064(13) 0.0111(15)
Cl2 0.1140(6) 0.0747(5) 0.0485(4) -0.0096(5) 0.0259(4) -0.0080(4)
O21 0.0803(14) 0.1087(17) 0.0453(12) -0.0057(14) 0.0143(10) -0.0053(13)
O22 0.0606(12) 0.1194(18) 0.0656(14) -0.0306(12) 0.0154(10) -0.0106(13)
N21 0.0754(17) 0.0821(19) 0.0516(16) -0.0119(15) -0.0127(13) -0.0101(14)
N22 0.0594(14) 0.0601(14) 0.0400(13) 0.0001(12) 0.0058(11) 0.0029(12)
C21 0.0466(15) 0.0452(15) 0.0539(17) 0.0063(12) -0.0123(12) 0.0017(13)
C22 0.0443(13) 0.0374(13) 0.0413(13) 0.0045(11) 0.0023(10) 0.0048(11)
C23 0.0491(14) 0.0394(14) 0.0432(15) -0.0026(12) -0.0007(11) -0.0013(12)
C24 0.0571(16) 0.0432(14) 0.0473(15) 0.0027(13) 0.0115(12) -0.0014(13)
C25 0.0532(17) 0.0586(19) 0.074(2) -0.0006(14) 0.0264(14) 0.0010(16)
C26 0.0434(16) 0.0536(17) 0.082(2) -0.0059(13) -0.0018(15) 0.0006(16)

loop_
_atom_type_symbol
_atom_type_description
_atom_type_scat_dispersion_real
_atom_type_scat_dispersion_imag
_atom_type_scat_source
C C 0.0033 0.0016 'International Tables Vol C Tables 4.2.6.8 and 6.1.1.4'
H H 0.0000 0.0000 'International Tables Vol C Tables 4.2.6.8 and 6.1.1.4'
N N 0.0061 0.0033 'International Tables Vol C Tables 4.2.6.8 and 6.1.1.4'
O O 0.0106 0.0060 'International Tables Vol C Tables 4.2.6.8 and 6.1.1.4'
Cl Cl 0.1484 0.1585 'International Tables Vol C Tables 4.2.6.8 and 6.1.1.4'

loop_
_geom_angle_atom_site_label_1
_geom_angle_atom_site_label_2
_geom_angle_atom_site_label_3
_geom_angle
C11 N11 H11A 120.0
C11 N11 H11B 120.0
H11A N11 H11B 120.0
O11 N12 O12 121.6(2)
O11 N12 C12 120.2(3)
O12 N12 C12 118.2(3)
N11 C11 C12 125.0(3)
N11 C11 C16 119.8(3)
C12 C11 C16 115.1(3)
C13 C12 C11 122.8(2)
C13 C12 N12 115.7(2)
C11 C12 N12 121.6(2)
C14 C13 C12 119.2(2)
C14 C13 H13A 120.4
C12 C13 H13A 120.4
C13 C14 C15 119.8(3)
C13 C14 Cl1 119.6(2)
C15 C14 Cl1 120.6(2)
C16 C15 C14 120.9(2)
C16 C15 H15A 119.5
C14 C15 H15A 119.5
C15 C16 C11 122.2(3)
C15 C16 H16A 118.9
C11 C16 H16A 118.9
C21 N21 H21A 120.0
C21 N21 H21B 120.0
H21A N21 H21B 120.0
O21 N22 O22 120.0(2)
O21 N22 C22 120.8(2)
O22 N22 C22 119.3(2)
N21 C21 C26 119.8(3)
N21 C21 C22 124.4(3)
C26 C21 C22 115.8(3)
C23 C22 C21 122.0(3)
C23 C22 N22 116.3(2)
C21 C22 N22 121.7(2)
C24 C23 C22 120.2(2)
C24 C23 H23A 119.9
C22 C23 H23A 119.9
C23 C24 C25 118.8(3)
C23 C24 Cl2 119.9(2)
C25 C24 Cl2 121.3(2)
C26 C25 C24 121.2(3)
C26 C25 H25A 119.4
C24 C25 H25A 119.4
C25 C26 C21 121.9(3)
C25 C26 H26A 119.0
C21 C26 H26A 119.0

loop_
_geom_bond_atom_site_label_1
_geom_bond_atom_site_label_2
_geom_bond_distance
Cl1 C14 1.736(3)
O11 N12 1.214(3)
O12 N12 1.231(3)
N11 C11 1.336(4)
N11 H11A 0.8600
N11 H11B 0.8600
N12 C12 1.452(3)
C11 C12 1.396(4)
C11 C16 1.416(4)
C12 C13 1.392(4)
C13 C14 1.367(4)
C13 H13A 0.9300
C14 C15 1.380(4)
C15 C16 1.350(4)
C15 H15A 0.9300
C16 H16A 0.9300
Cl2 C24 1.727(3)
O21 N22 1.229(3)
O22 N22 1.242(3)
N21 C21 1.348(4)
N21 H21A 0.8600
N21 H21B 0.8600
N22 C22 1.422(4)
C21 C26 1.392(4)
C21 C22 1.414(4)
C22 C23 1.393(4)
C23 C24 1.356(4)
C23 H23A 0.9300
C24 C25 1.400(4)
C25 C26 1.365(5)
C25 H25A 0.9300
C26 H26A 0.9300

loop_
_geom_hbond_atom_site_label_D
_geom_hbond_atom_site_label_H
_geom_hbond_atom_site_label_A
_geom_hbond_site_symmetry_A
_geom_hbond_distance_DH
_geom_hbond_distance_HA
_geom_hbond_distance_DA
_geom_hbond_angle_DHA
N11 H11A O11 . 0.86 2.04 2.645(4) 127
N21 H21B O21 . 0.86 2.03 2.642(3) 127
N11 H11B O21 . 0.86 2.36 3.218(4) 176
N11 H11B O22 . 0.86 2.50 3.138(4) 131
N21 H21A O12 1_445 0.86 2.26 3.017(3) 146

loop_
_cod_related_entry_id
_cod_related_entry_database
_cod_related_entry_code
1 ChemSpider 6713
